data_7153269
loop_
_publ_author_name
'Swinburne, Adam N.'
'Paterson, Martin J.'
'Beeby, Andrew'
'Steed, Jonathan W.'

_publ_section_title
;
 A quinolinium-derived turn-off fluorescent anion sensor.
;
_journal_issue 5
_journal_name_full 'Organic &amp; biomolecular chemistry'
_journal_page_first 1010
_journal_page_last 1016
_journal_paper_doi 10.1039/b919821k
_journal_volume 8
_journal_year 2010
_chemical_formula_sum 'C16 H14 F6 N P'
_chemical_formula_weight 365.25
_chemical_name_systematic
;
?
;
_space_group_IT_number 14
_symmetry_cell_setting monoclinic
_symmetry_space_group_name_Hall '-P 2ybc'
_symmetry_space_group_name_H-M 'P 1 21/c 1'
_atom_sites_solution_hydrogens geom
_atom_sites_solution_primary direct
_atom_sites_solution_secondary difmap
_audit_creation_method SHELXL-97
_cell_angle_alpha 90.00
_cell_angle_beta 122.2150(10)
_cell_angle_gamma 90.00
_cell_formula_units_Z 4
_cell_length_a 9.7798(3)
_cell_length_b 11.4208(3)
_cell_length_c 15.9407(5)
_cell_measurement_reflns_used 4060
_cell_measurement_temperature 120(2)
_cell_measurement_theta_max 29.14
_cell_measurement_theta_min 2.31
_cell_volume 1506.37(8)
_computing_cell_refinement SMART
_computing_data_collection SMART
_computing_data_reduction SAINT
_computing_molecular_graphics XSEED
_computing_publication_material XSEED
_computing_structure_refinement 'SHELXL-97 (Sheldrick, 1997)'
_computing_structure_solution 'SHELXS-97 (Sheldrick, 1990)'
_diffrn_ambient_temperature 120(2)
_diffrn_measured_fraction_theta_full 1.000
_diffrn_measured_fraction_theta_max 1.000
_diffrn_radiation_monochromator graphite
_diffrn_radiation_source 'fine-focus sealed tube'
_diffrn_radiation_type MoK\a
_diffrn_radiation_wavelength 0.71073
_diffrn_reflns_av_R_equivalents 0.0923
_diffrn_reflns_av_sigmaI/netI 0.0672
_diffrn_reflns_limit_h_max 13
_diffrn_reflns_limit_h_min -13
_diffrn_reflns_limit_k_max 15
_diffrn_reflns_limit_k_min -15
_diffrn_reflns_limit_l_max 21
_diffrn_reflns_limit_l_min -21
_diffrn_reflns_number 25074
_diffrn_reflns_theta_full 29.14
_diffrn_reflns_theta_max 29.14
_diffrn_reflns_theta_min 2.34
_diffrn_standards_number 0
_exptl_absorpt_coefficient_mu 0.247
_exptl_absorpt_correction_T_max 0.9522
_exptl_absorpt_correction_T_min 0.9522
_exptl_absorpt_correction_type multi-scan
_exptl_absorpt_process_details SADABS
_exptl_crystal_colour colourless
_exptl_crystal_density_diffrn 1.611
_exptl_crystal_density_method 'not measured'
_exptl_crystal_description plate
_exptl_crystal_F_000 744
_exptl_crystal_size_max 0.20
_exptl_crystal_size_mid 0.20
_exptl_crystal_size_min 0.20
_refine_diff_density_max 0.386
_refine_diff_density_min -0.347
_refine_diff_density_rms 0.068
_refine_ls_extinction_method none
_refine_ls_goodness_of_fit_ref 0.995
_refine_ls_hydrogen_treatment riding
_refine_ls_matrix_type full
_refine_ls_number_parameters 217
_refine_ls_number_reflns 4060
_refine_ls_number_restraints 0
_refine_ls_restrained_S_all 0.995
_refine_ls_R_factor_all 0.1022
_refine_ls_R_factor_gt 0.0455
_refine_ls_shift/su_max 0.000
_refine_ls_shift/su_mean 0.000
_refine_ls_structure_factor_coef Fsqd
_refine_ls_weighting_details 'calc w=1/[\s^2^(Fo^2^)+(0.0305P)^2^+1.1459P] where P=(Fo^2^+2Fc^2^)/3'
_refine_ls_weighting_scheme calc
_refine_ls_wR_factor_gt 0.0878
_refine_ls_wR_factor_ref 0.1087
_reflns_number_gt 2396
_reflns_number_total 4060
_reflns_threshold_expression >2sigma(I)
_cod_data_source_file b919821k.txt
_cod_data_source_block y:\groupc~1\adamsw~1\09srv99\work\9s099m
_cod_original_sg_symbol_H-M P21/c
_cod_database_code 7153269

loop_
_symmetry_equiv_pos_as_xyz
'x, y, z'
'-x, y+1/2, -z+1/2'
'-x, -y, -z'
'x, -y-1/2, z-1/2'

loop_
_atom_site_label
_atom_site_type_symbol
_atom_site_fract_x
_atom_site_fract_y
_atom_site_fract_z
_atom_site_U_iso_or_equiv
_atom_site_adp_type
_atom_site_occupancy
_atom_site_symmetry_multiplicity
_atom_site_calc_flag
_atom_site_refinement_flags
P1 P 0.21148(8) 0.95708(5) 0.23664(5) 0.02351(15) Uani 1 1 d .
F3 F 0.32525(18) 1.05346(12) 0.23315(11) 0.0352(4) Uani 1 1 d .
F5 F 0.29147(18) 0.85797(12) 0.20578(11) 0.0350(4) Uani 1 1 d .
F6 F 0.09886(19) 0.85882(14) 0.24225(13) 0.0476(4) Uani 1 1 d .
F1 F 0.34392(19) 0.93461(14) 0.35126(10) 0.0417(4) Uani 1 1 d .
F4 F 0.07883(19) 0.97968(14) 0.12283(11) 0.0477(5) Uani 1 1 d .
N1 N 0.3521(2) 0.50468(16) 0.30675(13) 0.0202(4) Uani 1 1 d .
C9 C 0.4561(3) 0.41835(19) 0.36962(16) 0.0185(5) Uani 1 1 d .
C4 C 0.6123(3) 0.45310(19) 0.44710(16) 0.0189(4) Uani 1 1 d .
C7 C 0.5154(3) 0.2197(2) 0.42598(17) 0.0242(5) Uani 1 1 d .
H7 H 0.4835 0.1400 0.4195 0.029 Uiso 1 1 calc R
C8 C 0.4099(3) 0.2999(2) 0.35868(17) 0.0218(5) Uani 1 1 d .
H8 H 0.3067 0.2759 0.3053 0.026 Uiso 1 1 calc R
C1 C 0.3971(3) 0.61639(19) 0.31717(17) 0.0223(5) Uani 1 1 d .
H1 H 0.3220 0.6729 0.2728 0.027 Uiso 1 1 calc R
C5 C 0.7180(3) 0.3670(2) 0.51408(17) 0.0234(5) Uani 1 1 d .
H5 H 0.8234 0.3887 0.5663 0.028 Uiso 1 1 calc R
C3 C 0.6577(3) 0.5716(2) 0.45623(17) 0.0230(5) Uani 1 1 d .
H3 H 0.7627 0.5954 0.5076 0.028 Uiso 1 1 calc R
C2 C 0.5503(3) 0.6526(2) 0.39098(17) 0.0246(5) Uani 1 1 d .
H2 H 0.5805 0.7326 0.3962 0.029 Uiso 1 1 calc R
C11 C 0.1718(3) 0.4203(2) 0.13677(17) 0.0211(5) Uani 1 1 d .
C12 C 0.2408(3) 0.4740(2) 0.09001(17) 0.0269(5) Uani 1 1 d .
H12 H 0.3058 0.5418 0.1185 0.032 Uiso 1 1 calc R
C10 C 0.1836(3) 0.4741(2) 0.22664(16) 0.0222(5) Uani 1 1 d .
H10B H 0.1166 0.5458 0.2062 0.027 Uiso 1 1 calc R
H10A H 0.1386 0.4185 0.2535 0.027 Uiso 1 1 calc R
C6 C 0.6699(3) 0.2526(2) 0.50438(17) 0.0253(5) Uani 1 1 d .
H6 H 0.7408 0.1957 0.5506 0.030 Uiso 1 1 calc R
C16 C 0.0800(3) 0.3196(2) 0.09521(18) 0.0251(5) Uani 1 1 d .
H16 H 0.0357 0.2805 0.1280 0.030 Uiso 1 1 calc R
C15 C 0.0524(3) 0.2758(2) 0.00649(18) 0.0278(5) Uani 1 1 d .
H15 H -0.0125 0.2080 -0.0222 0.033 Uiso 1 1 calc R
C14 C 0.1197(3) 0.3311(2) -0.04021(17) 0.0273(6) Uani 1 1 d .
H14 H 0.0999 0.3016 -0.1015 0.033 Uiso 1 1 calc R
C13 C 0.2157(3) 0.4292(2) 0.00180(18) 0.0288(6) Uani 1 1 d .
H13 H 0.2643 0.4658 -0.0295 0.035 Uiso 1 1 calc R
F2 F 0.12949(19) 1.05576(13) 0.26743(12) 0.0431(4) Uani 1 1 d .

loop_
_atom_site_aniso_label
_atom_site_aniso_U_11
_atom_site_aniso_U_22
_atom_site_aniso_U_33
_atom_site_aniso_U_23
_atom_site_aniso_U_13
_atom_site_aniso_U_12
P1 0.0247(3) 0.0227(3) 0.0248(3) -0.0026(3) 0.0143(3) -0.0013(3)
F3 0.0468(9) 0.0308(8) 0.0378(8) -0.0008(7) 0.0290(8) -0.0096(7)
F5 0.0476(9) 0.0262(8) 0.0441(9) 0.0043(7) 0.0330(8) 0.0104(7)
F6 0.0483(10) 0.0382(9) 0.0737(12) -0.0154(8) 0.0442(10) -0.0187(8)
F1 0.0488(10) 0.0466(10) 0.0244(8) 0.0063(7) 0.0160(7) -0.0037(8)
F4 0.0441(10) 0.0419(10) 0.0276(8) -0.0052(7) -0.0007(8) 0.0111(8)
N1 0.0206(10) 0.0214(9) 0.0189(10) -0.0014(8) 0.0109(8) 0.0008(8)
C9 0.0195(11) 0.0213(11) 0.0177(11) -0.0013(9) 0.0119(9) 0.0007(9)
C4 0.0213(11) 0.0205(11) 0.0199(11) -0.0018(9) 0.0144(10) -0.0008(9)
C7 0.0304(13) 0.0191(11) 0.0270(12) -0.0016(10) 0.0179(11) -0.0011(10)
C8 0.0215(12) 0.0226(12) 0.0216(11) -0.0042(9) 0.0117(10) -0.0042(9)
C1 0.0284(13) 0.0178(11) 0.0231(12) 0.0006(9) 0.0153(11) 0.0033(10)
C5 0.0211(12) 0.0277(12) 0.0223(12) -0.0012(10) 0.0120(10) -0.0001(10)
C3 0.0248(12) 0.0229(12) 0.0238(12) -0.0058(10) 0.0147(10) -0.0051(10)
C2 0.0322(13) 0.0177(11) 0.0283(13) -0.0034(10) 0.0192(11) -0.0023(10)
C11 0.0153(11) 0.0213(11) 0.0213(11) 0.0027(9) 0.0062(9) 0.0034(9)
C12 0.0319(13) 0.0191(12) 0.0275(13) 0.0006(10) 0.0143(11) -0.0003(10)
C10 0.0154(11) 0.0259(12) 0.0231(12) 0.0008(9) 0.0088(10) 0.0018(9)
C6 0.0269(13) 0.0248(12) 0.0261(13) 0.0040(10) 0.0154(11) 0.0046(10)
C16 0.0170(11) 0.0275(12) 0.0288(13) 0.0020(10) 0.0110(10) 0.0000(10)
C15 0.0223(12) 0.0254(13) 0.0315(13) -0.0077(11) 0.0116(11) -0.0020(10)
C14 0.0274(13) 0.0281(13) 0.0186(12) -0.0006(10) 0.0070(11) 0.0096(10)
C13 0.0353(14) 0.0263(13) 0.0276(13) 0.0060(10) 0.0187(12) 0.0043(11)
F2 0.0492(10) 0.0356(9) 0.0596(11) -0.0146(8) 0.0391(9) -0.0013(7)

loop_
_atom_type_symbol
_atom_type_description
_atom_type_scat_dispersion_real
_atom_type_scat_dispersion_imag
_atom_type_scat_source
C C 0.0033 0.0016 'International Tables Vol C Tables 4.2.6.8 and 6.1.1.4'
H H 0.0000 0.0000 'International Tables Vol C Tables 4.2.6.8 and 6.1.1.4'
N N 0.0061 0.0033 'International Tables Vol C Tables 4.2.6.8 and 6.1.1.4'
F F 0.0171 0.0103 'International Tables Vol C Tables 4.2.6.8 and 6.1.1.4'
P P 0.1023 0.0942 'International Tables Vol C Tables 4.2.6.8 and 6.1.1.4'

loop_
_geom_angle_atom_site_label_1
_geom_angle_atom_site_label_2
_geom_angle_atom_site_label_3
_geom_angle
F3 P1 F4 90.47(9)
F3 P1 F5 90.75(8)
F4 P1 F5 89.96(9)
F3 P1 F1 89.74(8)
F4 P1 F1 179.59(10)
F5 P1 F1 90.39(9)
F3 P1 F2 89.86(8)
F4 P1 F2 89.89(9)
F5 P1 F2 179.37(9)
F1 P1 F2 89.75(9)
F3 P1 F6 178.93(10)
F4 P1 F6 90.59(10)
F5 P1 F6 89.14(8)
F1 P1 F6 89.20(9)
F2 P1 F6 90.25(8)
C1 N1 C9 121.65(19)
C1 N1 C10 118.20(18)
C9 N1 C10 120.13(18)
N1 C9 C8 122.0(2)
N1 C9 C4 117.8(2)
C8 C9 C4 120.2(2)
C3 C4 C5 121.9(2)
C3 C4 C9 119.6(2)
C5 C4 C9 118.6(2)
C8 C7 C6 121.5(2)
C8 C7 H7 119.3
C6 C7 H7 119.3
C7 C8 C9 119.2(2)
C7 C8 H8 120.4
C9 C8 H8 120.4
N1 C1 C2 121.9(2)
N1 C1 H1 119.1
C2 C1 H1 119.1
C6 C5 C4 120.7(2)
C6 C5 H5 119.7
C4 C5 H5 119.7
C2 C3 C4 119.9(2)
C2 C3 H3 120.0
C4 C3 H3 120.0
C3 C2 C1 119.2(2)
C3 C2 H2 120.4
C1 C2 H2 120.4
C12 C11 C16 119.0(2)
C12 C11 C10 121.2(2)
C16 C11 C10 119.6(2)
C11 C12 C13 120.5(2)
C11 C12 H12 119.8
C13 C12 H12 119.8
N1 C10 C11 113.60(18)
N1 C10 H10B 108.8
C11 C10 H10B 108.8
N1 C10 H10A 108.8
C11 C10 H10A 108.8
H10B C10 H10A 107.7
C5 C6 C7 119.8(2)
C5 C6 H6 120.1
C7 C6 H6 120.1
C15 C16 C11 120.7(2)
C15 C16 H16 119.7
C11 C16 H16 119.7
C14 C15 C16 119.7(2)
C14 C15 H15 120.1
C16 C15 H15 120.1
C15 C14 C13 120.3(2)
C15 C14 H14 119.8
C13 C14 H14 119.8
C14 C13 C12 119.7(2)
C14 C13 H13 120.1
C12 C13 H13 120.1

loop_
_geom_bond_atom_site_label_1
_geom_bond_atom_site_label_2
_geom_bond_distance
P1 F3 1.5871(15)
P1 F4 1.5910(16)
P1 F5 1.5955(15)
P1 F1 1.5996(16)
P1 F2 1.6043(15)
P1 F6 1.6080(16)
N1 C1 1.331(3)
N1 C9 1.387(3)
N1 C10 1.491(3)
C9 C8 1.407(3)
C9 C4 1.416(3)
C4 C3 1.408(3)
C4 C5 1.414(3)
C7 C8 1.369(3)
C7 C6 1.404(3)
C7 H7 0.9500
C8 H8 0.9500
C1 C2 1.386(3)
C1 H1 0.9500
C5 C6 1.368(3)
C5 H5 0.9500
C3 C2 1.369(3)
C3 H3 0.9500
C2 H2 0.9500
C11 C12 1.387(3)
C11 C16 1.390(3)
C11 C10 1.505(3)
C12 C13 1.390(3)
C12 H12 0.9500
C10 H10B 0.9900
C10 H10A 0.9900
C6 H6 0.9500
C16 C15 1.384(3)
C16 H16 0.9500
C15 C14 1.381(3)
C15 H15 0.9500
C14 C13 1.384(3)
C14 H14 0.9500
C13 H13 0.9500

loop_
_geom_torsion_atom_site_label_1
_geom_torsion_atom_site_label_2
_geom_torsion_atom_site_label_3
_geom_torsion_atom_site_label_4
_geom_torsion
C1 N1 C9 C8 -179.5(2)
C10 N1 C9 C8 2.1(3)
C1 N1 C9 C4 1.1(3)
C10 N1 C9 C4 -177.27(18)
N1 C9 C4 C3 -1.6(3)
C8 C9 C4 C3 179.1(2)
N1 C9 C4 C5 177.73(19)
C8 C9 C4 C5 -1.7(3)
C6 C7 C8 C9 -1.3(3)
N1 C9 C8 C7 -176.9(2)
C4 C9 C8 C7 2.4(3)
C9 N1 C1 C2 0.3(3)
C10 N1 C1 C2 178.7(2)
C3 C4 C5 C6 179.0(2)
C9 C4 C5 C6 -0.3(3)
C5 C4 C3 C2 -178.6(2)
C9 C4 C3 C2 0.7(3)
C4 C3 C2 C1 0.7(3)
N1 C1 C2 C3 -1.2(3)
C16 C11 C12 C13 1.4(3)
C10 C11 C12 C13 -173.8(2)
C1 N1 C10 C11 102.4(2)
C9 N1 C10 C11 -79.2(2)
C12 C11 C10 N1 -51.9(3)
C16 C11 C10 N1 132.9(2)
C4 C5 C6 C7 1.4(3)
C8 C7 C6 C5 -0.6(3)
C12 C11 C16 C15 -2.5(3)
C10 C11 C16 C15 172.8(2)
C11 C16 C15 C14 1.5(4)
C16 C15 C14 C13 0.7(4)
C15 C14 C13 C12 -1.7(4)
C11 C12 C13 C14 0.7(4)
